data_4504949
loop_
_publ_author_name
'Ghoshal, D.'
'Ghosh, A. K.'
'Ribas, J.'
'Zangrando, E.'
'Mostafa, G.'
'Maji, T. K.'
'Ray Chaudhuri, N.'

_publ_section_title
;
 Synthesis, Crystal Structure, and Magnetic Behavior of Two
 Dicyanamido-Bridged Complexes of Manganese(II):&#x2009; Effect of Weak
 Interaction in Carving Regular Geometry
;
_journal_issue 3
_journal_name_full 'Crystal Growth &amp; Design'
_journal_page_first 941
_journal_paper_doi 10.1021/cg049669y
_journal_volume 5
_journal_year 2005
_chemical_formula_moiety '2(C2 N3 1-) (C6 H6 N4) (Mn 2+)'
_chemical_formula_sum 'C10 H6 Mn N10'
_chemical_formula_weight 321.19
_chemical_name_systematic
;
bis(dicyanamide)-(2,2'-bi-imidazole)-manganese(II)
;
_space_group_IT_number 33
_symmetry_cell_setting orthorhombic
_symmetry_space_group_name_Hall 'P 2c -2n'
_symmetry_space_group_name_H-M 'P n a 21'
_atom_sites_solution_hydrogens geom
_atom_sites_solution_primary direct
_atom_sites_solution_secondary difmap
_audit_creation_method SHELXL-97
_cell_angle_alpha 90.00
_cell_angle_beta 90.00
_cell_angle_gamma 90.00
_cell_formula_units_Z 4
_cell_length_a 7.549(3)
_cell_length_b 12.059(4)
_cell_length_c 14.631(5)
_cell_measurement_temperature 293(2)
_cell_volume 1331.9(8)
_computing_cell_refinement 'Mosflm (Acta Cryst. D50, 760, 1994)'
_computing_data_collection 'Nonius Xpress'
_computing_data_reduction 'Scala (Acta Cryst. D50, 760, 1994)'
_computing_molecular_graphics 'Ortep3/windows (Farrugia,1997)'
_computing_publication_material 'Wingx 1.64.04 (Farrugia, 1999)'
_computing_structure_refinement 'SHELX97 (Sheldrick, 1998)'
_computing_structure_solution 'SHELX97 (Sheldrick, 1998)'
_diffrn_ambient_temperature 293(2)
_diffrn_measured_fraction_theta_full 0.997
_diffrn_measured_fraction_theta_max 0.997
_diffrn_measurement_device_type 'image plate dip1030'
_diffrn_measurement_method 'laser scanner'
_diffrn_radiation_monochromator graphite
_diffrn_radiation_source 'fine-focus sealed tube'
_diffrn_radiation_type Mok\a
_diffrn_radiation_wavelength 0.71073
_diffrn_reflns_av_R_equivalents 0.0302
_diffrn_reflns_av_sigmaI/netI 0.0438
_diffrn_reflns_limit_h_max 10
_diffrn_reflns_limit_h_min -10
_diffrn_reflns_limit_k_max 17
_diffrn_reflns_limit_k_min -17
_diffrn_reflns_limit_l_max 20
_diffrn_reflns_limit_l_min -20
_diffrn_reflns_number 4170
_diffrn_reflns_theta_full 30.51
_diffrn_reflns_theta_max 30.51
_diffrn_reflns_theta_min 2.78
_exptl_absorpt_coefficient_mu 1.001
_exptl_absorpt_correction_type 'not applied'
_exptl_crystal_density_diffrn 1.602
_exptl_crystal_density_method 'not measured'
_exptl_crystal_F_000 644
_refine_diff_density_max 0.165
_refine_diff_density_min -0.188
_refine_diff_density_rms 0.036
_refine_ls_abs_structure_details 'Flack H D (1983), Acta Cryst. A39, 876-881'
_refine_ls_abs_structure_Flack 0.00
_refine_ls_extinction_method none
_refine_ls_goodness_of_fit_ref 1.028
_refine_ls_hydrogen_treatment mixed
_refine_ls_matrix_type full
_refine_ls_number_parameters 190
_refine_ls_number_reflns 4039
_refine_ls_number_restraints 1
_refine_ls_restrained_S_all 1.028
_refine_ls_R_factor_all 0.0540
_refine_ls_R_factor_gt 0.0349
_refine_ls_shift/su_max 0.001
_refine_ls_shift/su_mean 0.000
_refine_ls_structure_factor_coef Fsqd
_refine_ls_weighting_details 'calc w=1/[\s^2^(Fo^2^)+(0.0390P)^2^+0.1171P] where P=(Fo^2^+2Fc^2^)/3'
_refine_ls_weighting_scheme calc
_refine_ls_wR_factor_gt 0.0885
_refine_ls_wR_factor_ref 0.0974
_reflns_number_gt 2997
_reflns_number_total 4039
_reflns_threshold_expression >2sigma(I)
_cod_data_source_file cg049669ysi20040930_075531.cif
_cod_data_source_block ind164
_cod_database_code 4504949

loop_
_symmetry_equiv_pos_as_xyz
'x, y, z'
'-x, -y, z+1/2'
'-x+1/2, y+1/2, z+1/2'
'x+1/2, -y+1/2, z'

loop_
_atom_site_label
_atom_site_type_symbol
_atom_site_fract_x
_atom_site_fract_y
_atom_site_fract_z
_atom_site_U_iso_or_equiv
_atom_site_adp_type
_atom_site_occupancy
_atom_site_symmetry_multiplicity
_atom_site_calc_flag
_atom_site_refinement_flags
Mn Mn 0.65318(4) 0.96601(3) 0.52224(3) 0.05955(11) Uani 1 1 d .
N1 N 0.5195(3) 1.07289(16) 0.62529(14) 0.0593(5) Uani 1 1 d .
N2 N 0.6649(3) 1.14005(18) 0.46256(15) 0.0584(4) Uani 1 1 d .
C1 C 0.4382(4) 1.0666(2) 0.70900(19) 0.0702(7) Uani 1 1 d .
H1 H 0.4199 1.0015 0.7418 0.084 Uiso 1 1 calc R
C2 C 0.3886(4) 1.1687(2) 0.73657(19) 0.0693(7) Uani 1 1 d .
H2 H 0.3307 1.1868 0.7907 0.083 Uiso 1 1 calc R
N3 N 0.4401(3) 1.23990(16) 0.66960(14) 0.0604(5) Uani 1 1 d .
H3N H 0.4249 1.3106 0.6693 0.072 Uiso 1 1 calc R
C3 C 0.5188(3) 1.17983(17) 0.60398(16) 0.0523(5) Uani 1 1 d .
C4 C 0.5955(3) 1.21467(17) 0.5188(2) 0.0539(4) Uani 1 1 d .
N4 N 0.6088(3) 1.31769(18) 0.48299(16) 0.0645(5) Uani 1 1 d .
H5N H 0.5747 1.3784 0.5083 0.077 Uiso 1 1 calc R
C5 C 0.6863(4) 1.3072(3) 0.3996(2) 0.0722(7) Uani 1 1 d .
H5 H 0.7107 1.3640 0.3585 0.087 Uiso 1 1 calc R
C6 C 0.7208(4) 1.1987(2) 0.38811(19) 0.0686(6) Uani 1 1 d .
H6 H 0.7748 1.1681 0.3369 0.082 Uiso 1 1 calc R
N5 N 0.6479(3) 0.8190(2) 0.6068(2) 0.0871(8) Uani 1 1 d .
N6 N 0.5945(5) 0.6404(2) 0.67893(19) 0.0928(10) Uani 1 1 d .
N7 N 0.4438(4) 0.48086(17) 0.61099(19) 0.0739(6) Uani 1 1 d .
N8 N 0.8511(3) 0.9097(3) 0.4245(2) 0.0856(8) Uani 1 1 d .
N9 N 1.1478(3) 0.8880(3) 0.3618(2) 0.1010(12) Uani 1 1 d .
N10 N 0.4210(3) 0.9187(2) 0.4460(2) 0.0789(6) Uani 1 1 d .
C7 C 0.6183(4) 0.7334(2) 0.6372(2) 0.0704(7) Uani 1 1 d .
C8 C 0.5145(4) 0.5582(2) 0.64017(19) 0.0663(7) Uani 1 1 d .
C9 C 0.9933(4) 0.8999(3) 0.3990(2) 0.0721(7) Uani 1 1 d .
C10 C 0.2901(4) 0.9033(2) 0.4102(2) 0.0712(7) Uani 1 1 d .

loop_
_atom_site_aniso_label
_atom_site_aniso_U_11
_atom_site_aniso_U_22
_atom_site_aniso_U_33
_atom_site_aniso_U_23
_atom_site_aniso_U_13
_atom_site_aniso_U_12
Mn 0.05651(17) 0.04771(16) 0.0744(2) -0.00681(19) 0.0018(2) 0.00218(12)
N1 0.0670(12) 0.0490(9) 0.0619(11) -0.0010(8) 0.0066(9) 0.0008(8)
N2 0.0587(10) 0.0579(11) 0.0585(11) -0.0013(9) 0.0055(8) 0.0030(8)
C1 0.0862(18) 0.0607(14) 0.0638(14) 0.0053(12) 0.0092(13) -0.0093(13)
C2 0.0774(16) 0.0692(16) 0.0613(14) -0.0084(12) 0.0134(13) -0.0045(12)
N3 0.0672(12) 0.0493(10) 0.0646(11) -0.0084(9) 0.0026(9) -0.0004(9)
C3 0.0526(11) 0.0474(10) 0.0567(11) -0.0028(9) -0.0007(9) 0.0011(8)
C4 0.0520(8) 0.0484(9) 0.0615(11) 0.0013(12) 0.0015(14) 0.0000(7)
N4 0.0711(12) 0.0513(10) 0.0711(12) 0.0067(9) 0.0042(10) 0.0001(9)
C5 0.0768(17) 0.0687(17) 0.0712(16) 0.0135(13) 0.0070(14) -0.0028(13)
C6 0.0672(14) 0.0789(18) 0.0596(13) 0.0002(12) 0.0078(12) -0.0009(13)
N5 0.0916(19) 0.0517(13) 0.118(2) 0.0063(14) -0.0106(15) -0.0077(11)
N6 0.134(3) 0.0599(14) 0.0850(18) 0.0054(13) -0.0416(19) -0.0186(16)
N7 0.0837(16) 0.0505(11) 0.0876(15) -0.0033(11) -0.0044(13) -0.0032(10)
N8 0.0612(14) 0.095(2) 0.101(2) -0.0353(16) -0.0006(12) 0.0087(11)
N9 0.0585(14) 0.138(3) 0.107(2) -0.054(2) 0.0017(13) -0.0003(14)
N10 0.0562(12) 0.0844(16) 0.0960(17) -0.0138(13) 0.0006(12) -0.0030(11)
C7 0.0805(17) 0.0493(13) 0.0816(17) -0.0020(12) -0.0188(13) -0.0041(11)
C8 0.0828(18) 0.0497(12) 0.0665(15) 0.0054(11) -0.0103(13) 0.0040(12)
C9 0.0577(15) 0.0760(17) 0.0824(18) -0.0302(14) -0.0037(14) 0.0009(13)
C10 0.0545(13) 0.0729(16) 0.0861(18) -0.0236(14) 0.0030(13) -0.0035(11)

loop_
_atom_type_symbol
_atom_type_description
_atom_type_scat_dispersion_real
_atom_type_scat_dispersion_imag
_atom_type_scat_source
C C 0.0033 0.0016 'International Tables Vol C Tables 4.2.6.8 and 6.1.1.4'
H H 0.0000 0.0000 'International Tables Vol C Tables 4.2.6.8 and 6.1.1.4'
N N 0.0061 0.0033 'International Tables Vol C Tables 4.2.6.8 and 6.1.1.4'
Mn Mn 0.3368 0.7283 'International Tables Vol C Tables 4.2.6.8 and 6.1.1.4'

loop_
_geom_angle_atom_site_label_1
_geom_angle_atom_site_label_2
_geom_angle_atom_site_label_3
_geom_angle
_geom_angle_site_symmetry_3
N10 Mn N5 93.69(11) .
N10 Mn N8 97.79(11) .
N5 Mn N8 97.63(13) .
N10 Mn N1 97.77(10) .
N5 Mn N1 94.51(10) .
N8 Mn N1 159.56(9) .
N10 Mn N2 94.44(10) .
N5 Mn N2 167.61(11) .
N8 Mn N2 90.51(11) .
N1 Mn N2 75.13(8) .
C3 N1 C1 105.2(2) .
C3 N1 Mn 113.91(16) .
C1 N1 Mn 140.84(19) .
C4 N2 C6 105.4(2) .
C4 N2 Mn 111.84(17) .
C6 N2 Mn 142.76(18) .
C2 C1 N1 109.9(2) .
C1 C2 N3 106.4(2) .
C3 N3 C2 107.5(2) .
N1 C3 N3 111.0(2) .
N1 C3 C4 119.1(2) .
N3 C3 C4 129.9(2) .
N2 C4 N4 110.7(2) .
N2 C4 C3 119.9(2) .
N4 C4 C3 129.4(2) .
C4 N4 C5 107.1(2) .
C6 C5 N4 106.6(2) .
C5 C6 N2 110.2(3) .
C7 N5 Mn 164.6(3) .
C7 N6 C8 121.7(3) .
C9 N8 Mn 153.1(2) .
C9 N9 C10 119.9(3) 1_655
C10 N10 Mn 172.6(2) .
N5 C7 N6 173.9(3) .
N7 C8 N6 175.4(3) .
N8 C9 N9 174.2(4) .
N10 C10 N9 174.4(4) 1_455

loop_
_geom_bond_atom_site_label_1
_geom_bond_atom_site_label_2
_geom_bond_distance
_geom_bond_site_symmetry_2
Mn N10 2.154(3) .
Mn N5 2.162(3) .
Mn N8 2.177(3) .
Mn N1 2.226(2) .
Mn N2 2.275(2) .
N1 C3 1.327(3) .
N1 C1 1.372(3) .
N2 C4 1.327(3) .
N2 C6 1.366(4) .
C1 C2 1.349(4) .
C2 N3 1.359(4) .
N3 C3 1.342(3) .
C3 C4 1.437(4) .
C4 N4 1.352(3) .
N4 C5 1.359(4) .
C5 C6 1.345(4) .
N5 C7 1.146(4) .
N6 C7 1.290(4) .
N6 C8 1.292(4) .
N7 C8 1.156(3) .
N8 C9 1.142(3) .
N9 C9 1.295(4) .
N9 C10 1.300(4) 1_655
N10 C10 1.134(4) .
C10 N9 1.300(4) 1_455

loop_
_geom_torsion_atom_site_label_1
_geom_torsion_atom_site_label_2
_geom_torsion_atom_site_label_3
_geom_torsion_atom_site_label_4
_geom_torsion
_geom_torsion_site_symmetry_1
_geom_torsion_site_symmetry_4
N10 Mn N1 C3 -94.93(19) . .
N5 Mn N1 C3 170.71(18) . .
N8 Mn N1 C3 44.3(4) . .
N2 Mn N1 C3 -2.38(17) . .
N10 Mn N1 C1 88.1(3) . .
N5 Mn N1 C1 -6.3(3) . .
N8 Mn N1 C1 -132.7(4) . .
N2 Mn N1 C1 -179.4(3) . .
N10 Mn N2 C4 99.36(17) . .
N5 Mn N2 C4 -31.5(5) . .
N8 Mn N2 C4 -162.79(17) . .
N1 Mn N2 C4 2.48(16) . .
N10 Mn N2 C6 -81.8(3) . .
N5 Mn N2 C6 147.4(4) . .
N8 Mn N2 C6 16.1(3) . .
N1 Mn N2 C6 -178.7(3) . .
C3 N1 C1 C2 0.5(3) . .
Mn N1 C1 C2 177.7(2) . .
N1 C1 C2 N3 -0.3(4) . .
C1 C2 N3 C3 -0.1(3) . .
C1 N1 C3 N3 -0.6(3) . .
Mn N1 C3 N3 -178.60(15) . .
C1 N1 C3 C4 -179.9(2) . .
Mn N1 C3 C4 2.0(3) . .
C2 N3 C3 N1 0.4(3) . .
C2 N3 C3 C4 179.7(2) . .
C6 N2 C4 N4 -1.1(3) . .
Mn N2 C4 N4 178.17(17) . .
C6 N2 C4 C3 178.3(2) . .
Mn N2 C4 C3 -2.4(3) . .
N1 C3 C4 N2 0.3(3) . .
N3 C3 C4 N2 -178.9(2) . .
N1 C3 C4 N4 179.6(3) . .
N3 C3 C4 N4 0.4(4) . .
N2 C4 N4 C5 1.5(3) . .
C3 C4 N4 C5 -177.9(2) . .
C4 N4 C5 C6 -1.2(3) . .
N4 C5 C6 N2 0.5(4) . .
C4 N2 C6 C5 0.3(3) . .
Mn N2 C6 C5 -178.6(2) . .
N10 Mn N5 C7 12.8(11) . .
N8 Mn N5 C7 -85.6(11) . .
N1 Mn N5 C7 110.9(11) . .
N2 Mn N5 C7 143.7(9) . .
N10 Mn N8 C9 175.0(7) . .
N5 Mn N8 C9 -90.1(7) . .
N1 Mn N8 C9 35.8(9) . .
N2 Mn N8 C9 80.5(7) . .
N5 Mn N10 C10 113(2) . .
N8 Mn N10 C10 -149(2) . .
N1 Mn N10 C10 18(2) . .
N2 Mn N10 C10 -58(2) . .
Mn N5 C7 N6 -171(3) . .
C8 N6 C7 N5 -175(3) . .
C7 N6 C8 N7 -175(4) . .
Mn N8 C9 N9 -155(4) . .
C10 N9 C9 N8 171(4) 1_655 .
Mn N10 C10 N9 114(3) . 1_455
